data_7717688
loop_
_publ_author_name
'Makhaneva, Anastasiya Yu'
'Zakharova, Elena Yu'
'Nesterenko, Sergey N.'
'Kazakov, Sergey M.'
'Lyssenko, Konstantin'
'Bogach, Alexey'
'Azarevich, Andrey'
'Kuznetsov, Alexey N.'

_publ_section_title
;
 Eu2Pt3Pb5 and SrPt2Pb4 --- lead-based intermetallics with
 Y2Rh3Sn5&#x00A0;/&#x00A0;NdRh2Sn4-type polyanionic platinum-lead 3D
 frameworks
;
_journal_name_full 'Dalton Transactions'
_journal_paper_doi 10.1039/D4DT03293D
_journal_year 2025
_chemical_formula_moiety 'Pb4 Pt2 Sr'
_chemical_formula_sum 'Pb4 Pt2 Sr'
_chemical_formula_weight 1306.56
_space_group_crystal_system orthorhombic
_space_group_IT_number 62
_space_group_name_Hall '-P 2ac 2n'
_space_group_name_H-M_alt 'P n m a'
_audit_creation_method SHELXL-2018/3
_audit_update_record
;
2024-09-21 deposited with the CCDC.	2024-12-17 downloaded from the CCDC.
;
_cell_angle_alpha 90
_cell_angle_beta 90
_cell_angle_gamma 90
_cell_formula_units_Z 4
_cell_length_a 19.411(5)
_cell_length_b 4.5834(13)
_cell_length_c 7.6548(19)
_cell_measurement_reflns_used 521
_cell_measurement_temperature 104(2)
_cell_measurement_theta_max 30.1
_cell_measurement_theta_min 2.21
_cell_volume 681.0(3)
_computing_structure_refinement 'SHELXL-2018/3 (Sheldrick, 2018)'
_diffrn_ambient_temperature 104(2)
_diffrn_detector_area_resol_mean 7.31
_diffrn_measured_fraction_theta_full 0.972
_diffrn_measured_fraction_theta_max 0.974
_diffrn_measurement_device_type 'Bruker D8 Quest with Photon III detector'
_diffrn_measurement_method '\f and \w shutterless scans'
_diffrn_radiation_type MoK\a
_diffrn_radiation_wavelength 0.71073
_diffrn_reflns_av_R_equivalents 0.1045
_diffrn_reflns_av_unetI/netI 0.0759
_diffrn_reflns_Laue_measured_fraction_full 0.972
_diffrn_reflns_Laue_measured_fraction_max 0.974
_diffrn_reflns_limit_h_max 23
_diffrn_reflns_limit_h_min -22
_diffrn_reflns_limit_k_max 5
_diffrn_reflns_limit_k_min -5
_diffrn_reflns_limit_l_max 9
_diffrn_reflns_limit_l_min -9
_diffrn_reflns_number 4808
_diffrn_reflns_point_group_measured_fraction_full 0.972
_diffrn_reflns_point_group_measured_fraction_max 0.974
_diffrn_reflns_theta_full 25.242
_diffrn_reflns_theta_max 25.982
_diffrn_reflns_theta_min 2.098
_diffrn_source 'micro-focus sealed X-ray tube'
_exptl_absorpt_coefficient_mu 147.068
_exptl_absorpt_correction_T_max 0.0531
_exptl_absorpt_correction_T_min 0.0123
_exptl_absorpt_correction_type multi-scan
_exptl_absorpt_process_details
;
 SADABS 2016/2: Krause, L., Herbst-Irmer, R., Sheldrick G.M. & Stalke D.,
 J. Appl. Cryst. 48 (2015) 3-10
;
_exptl_crystal_colour black
_exptl_crystal_density_diffrn 12.743
_exptl_crystal_description block
_exptl_crystal_F_000 2088
_exptl_crystal_size_max 0.320
_exptl_crystal_size_mid 0.150
_exptl_crystal_size_min 0.110
_refine_diff_density_max 3.082
_refine_diff_density_min -2.764
_refine_diff_density_rms 0.778
_refine_ls_extinction_coef 0.00014(5)
_refine_ls_extinction_expression Fc^*^=kFc[1+0.001xFc^2^\l^3^/sin(2\q)]^-1/4^
_refine_ls_extinction_method 'SHELXL-2018/3 (Sheldrick 2018)'
_refine_ls_goodness_of_fit_ref 0.956
_refine_ls_hydrogen_treatment undef
_refine_ls_matrix_type full
_refine_ls_number_parameters 44
_refine_ls_number_reflns 737
_refine_ls_number_restraints 0
_refine_ls_restrained_S_all 0.956
_refine_ls_R_factor_all 0.0488
_refine_ls_R_factor_gt 0.0399
_refine_ls_shift/su_max 0.000
_refine_ls_shift/su_mean 0.000
_refine_ls_structure_factor_coef Fsqd
_refine_ls_weighting_details 'w=1/[\s^2^(Fo^2^)+(0.0190P)^2^+37.5782P] where P=(Fo^2^+2Fc^2^)/3'
_refine_ls_weighting_scheme calc
_refine_ls_wR_factor_gt 0.0906
_refine_ls_wR_factor_ref 0.0970
_reflns_Friedel_coverage 0.000
_reflns_number_gt 623
_reflns_number_total 737
_reflns_threshold_expression 'I > 2\s(I)'
_cod_data_source_file d4dt03293d2.cif
_cod_data_source_block sr
_cod_database_code 7717688
_shelx_shelxl_version_number 2018/3
_shelx_space_group_comment
;
The symmetry employed for this shelxl refinement is uniquely defined
by the following loop, which should always be used as a source of
symmetry information in preference to the above space-group names.
They are only intended as comments.
;
_shelx_estimated_absorpt_t_min 0.011
_shelx_estimated_absorpt_t_max 0.022

loop_
_space_group_symop_operation_xyz
'x, y, z'
'-x+1/2, -y, z+1/2'
'-x, y+1/2, -z'
'x+1/2, -y+1/2, -z+1/2'
'-x, -y, -z'
'x-1/2, y, -z-1/2'
'x, -y-1/2, z'
'-x-1/2, y-1/2, z-1/2'

loop_
_atom_site_label
_atom_site_type_symbol
_atom_site_fract_x
_atom_site_fract_y
_atom_site_fract_z
_atom_site_U_iso_or_equiv
_atom_site_adp_type
_atom_site_occupancy
_atom_site_site_symmetry_order
_atom_site_calc_flag
_atom_site_refinement_flags_posn
_atom_site_refinement_flags_adp
_atom_site_refinement_flags_occupancy
_atom_site_disorder_assembly
_atom_site_disorder_group
Pb1 Pb 0.31776(6) 1.250000 0.67680(15) 0.0123(3) Uani 1 2 d S T P . .
Pb2 Pb 0.53227(6) 0.750000 0.86017(16) 0.0127(3) Uani 1 2 d S T P . .
Pb3 Pb 0.30698(6) 0.250000 0.26215(16) 0.0124(3) Uani 1 2 d S T P . .
Pt1 Pt 0.28327(7) 0.750000 0.46495(17) 0.0149(3) Uani 1 2 d S T P . .
Pt2 Pt 0.45990(7) 1.250000 0.76508(17) 0.0153(3) Uani 1 2 d S T P . .
Pb4 Pb 0.43260(7) 0.750000 0.50780(18) 0.0188(4) Uani 1 2 d S T P . .
Sr1 Sr 0.35613(15) 0.750000 0.9750(4) 0.0116(6) Uani 1 2 d S T P . .

loop_
_atom_site_aniso_label
_atom_site_aniso_U_11
_atom_site_aniso_U_22
_atom_site_aniso_U_33
_atom_site_aniso_U_23
_atom_site_aniso_U_13
_atom_site_aniso_U_12
Pb1 0.0149(6) 0.0141(6) 0.0078(6) 0.000 0.0003(5) 0.000
Pb2 0.0135(6) 0.0150(6) 0.0097(6) 0.000 0.0004(5) 0.000
Pb3 0.0146(6) 0.0142(6) 0.0084(6) 0.000 0.0007(5) 0.000
Pt1 0.0204(7) 0.0145(6) 0.0098(7) 0.000 -0.0011(5) 0.000
Pt2 0.0196(7) 0.0153(6) 0.0110(7) 0.000 -0.0016(5) 0.000
Pb4 0.0195(7) 0.0215(7) 0.0156(7) 0.000 0.0004(5) 0.000
Sr1 0.0125(15) 0.0126(14) 0.0097(14) 0.000 0.0028(12) 0.000

loop_
_atom_type_symbol
_atom_type_description
_atom_type_scat_dispersion_real
_atom_type_scat_dispersion_imag
_atom_type_scat_source
Sr Sr -1.5307 3.2498 'International Tables Vol C Tables 4.2.6.8 and 6.1.1.4'
Pt Pt -1.7033 8.3905 'International Tables Vol C Tables 4.2.6.8 and 6.1.1.4'
Pb Pb -3.3944 10.1111 'International Tables Vol C Tables 4.2.6.8 and 6.1.1.4'

loop_
_geom_angle_atom_site_label_1
_geom_angle_atom_site_label_2
_geom_angle_atom_site_label_3
_geom_angle
_geom_angle_site_symmetry_1
_geom_angle_site_symmetry_3
_geom_angle_publ_flag
Pt2 Pb1 Pt1 111.03(4) . . ?
Pt2 Pb1 Pt1 111.03(4) . 1_565 ?
Pt1 Pb1 Pt1 105.13(6) . 1_565 ?
Pt2 Pb1 Pt1 117.88(6) . 2_575 ?
Pt1 Pb1 Pt1 105.41(3) . 2_575 ?
Pt1 Pb1 Pt1 105.41(3) 1_565 2_575 ?
Pt2 Pb1 Pb3 107.53(5) . 1_565 ?
Pt1 Pb1 Pb3 54.83(3) . 1_565 ?
Pt1 Pb1 Pb3 54.83(3) 1_565 1_565 ?
Pt1 Pb1 Pb3 134.59(5) 2_575 1_565 ?
Pt2 Pb1 Sr1 67.57(5) . 1_565 ?
Pt1 Pb1 Sr1 170.65(5) . 1_565 ?
Pt1 Pb1 Sr1 83.70(5) 1_565 1_565 ?
Pt1 Pb1 Sr1 68.60(6) 2_575 1_565 ?
Pb3 Pb1 Sr1 134.50(4) 1_565 1_565 ?
Pt2 Pb1 Sr1 67.57(5) . . ?
Pt1 Pb1 Sr1 83.70(5) . . ?
Pt1 Pb1 Sr1 170.65(5) 1_565 . ?
Pt1 Pb1 Sr1 68.61(6) 2_575 . ?
Pb3 Pb1 Sr1 134.50(4) 1_565 . ?
Sr1 Pb1 Sr1 87.34(8) 1_565 . ?
Pt2 Pb1 Pb3 130.28(3) . 2_565 ?
Pt1 Pb1 Pb3 53.64(4) . 2_565 ?
Pt1 Pb1 Pb3 118.58(5) 1_565 2_565 ?
Pt1 Pb1 Pb3 51.88(3) 2_575 2_565 ?
Pb3 Pb1 Pb3 98.34(4) 1_565 2_565 ?
Sr1 Pb1 Pb3 119.57(6) 1_565 2_565 ?
Sr1 Pb1 Pb3 64.02(5) . 2_565 ?
Pt2 Pb1 Pb3 130.28(3) . 2_575 ?
Pt1 Pb1 Pb3 118.58(5) . 2_575 ?
Pt1 Pb1 Pb3 53.64(4) 1_565 2_575 ?
Pt1 Pb1 Pb3 51.88(3) 2_575 2_575 ?
Pb3 Pb1 Pb3 98.34(4) 1_565 2_575 ?
Sr1 Pb1 Pb3 64.02(5) 1_565 2_575 ?
Sr1 Pb1 Pb3 119.57(6) . 2_575 ?
Pb3 Pb1 Pb3 84.84(4) 2_565 2_575 ?
Pt2 Pb1 Pb4 57.41(3) . . ?
Pt1 Pb1 Pb4 53.95(4) . . ?
Pt1 Pb1 Pb4 117.82(5) 1_565 . ?
Pt1 Pb1 Pb4 135.22(3) 2_575 . ?
Pb3 Pb1 Pb4 70.62(4) 1_565 . ?
Sr1 Pb1 Pb4 124.87(6) 1_565 . ?
Sr1 Pb1 Pb4 69.76(5) . . ?
Pb3 Pb1 Pb4 94.85(3) 2_565 . ?
Pb3 Pb1 Pb4 168.83(5) 2_575 . ?
Pt2 Pb1 Pb4 57.41(3) . 1_565 ?
Pt1 Pb1 Pb4 117.82(5) . 1_565 ?
Pt1 Pb1 Pb4 53.95(4) 1_565 1_565 ?
Pt1 Pb1 Pb4 135.22(3) 2_575 1_565 ?
Pb3 Pb1 Pb4 70.62(4) 1_565 1_565 ?
Sr1 Pb1 Pb4 69.76(5) 1_565 1_565 ?
Sr1 Pb1 Pb4 124.87(6) . 1_565 ?
Pb3 Pb1 Pb4 168.83(5) 2_565 1_565 ?
Pb3 Pb1 Pb4 94.85(3) 2_575 1_565 ?
Pb4 Pb1 Pb4 83.28(4) . 1_565 ?
Pt2 Pb1 Sr1 169.16(7) . 2_574 ?
Pt1 Pb1 Sr1 63.59(4) . 2_574 ?
Pt1 Pb1 Sr1 63.59(4) 1_565 2_574 ?
Pt1 Pb1 Sr1 72.96(6) 2_575 2_574 ?
Pb3 Pb1 Sr1 61.63(6) 1_565 2_574 ?
Sr1 Pb1 Sr1 119.36(5) 1_565 2_574 ?
Sr1 Pb1 Sr1 119.36(5) . 2_574 ?
Pb3 Pb1 Sr1 55.39(4) 2_565 2_574 ?
Pb3 Pb1 Sr1 55.39(4) 2_575 2_574 ?
Pb4 Pb1 Sr1 115.57(5) . 2_574 ?
Pb4 Pb1 Sr1 115.57(5) 1_565 2_574 ?
Pt2 Pb2 Pt2 110.76(6) 1_545 . ?
Pt2 Pb2 Pt2 106.72(4) 1_545 5_677 ?
Pt2 Pb2 Pt2 106.72(4) . 5_677 ?
Pt2 Pb2 Pb3 114.08(4) 1_545 5_666 ?
Pt2 Pb2 Pb3 114.08(4) . 5_666 ?
Pt2 Pb2 Pb3 103.67(5) 5_677 5_666 ?
Pt2 Pb2 Pb4 59.58(3) 1_545 . ?
Pt2 Pb2 Pb4 59.58(3) . . ?
Pt2 Pb2 Pb4 147.38(6) 5_677 . ?
Pb3 Pb2 Pb4 108.95(5) 5_666 . ?
Pt2 Pb2 Pb2 122.48(6) 1_545 5_677 ?
Pt2 Pb2 Pb2 54.56(3) . 5_677 ?
Pt2 Pb2 Pb2 52.16(4) 5_677 5_677 ?
Pb3 Pb2 Pb2 122.51(4) 5_666 5_677 ?
Pb4 Pb2 Pb2 107.39(5) . 5_677 ?
Pt2 Pb2 Pb2 54.56(3) 1_545 5_667 ?
Pt2 Pb2 Pb2 122.48(6) . 5_667 ?
Pt2 Pb2 Pb2 52.16(4) 5_677 5_667 ?
Pb3 Pb2 Pb2 122.51(4) 5_666 5_667 ?
Pb4 Pb2 Pb2 107.39(5) . 5_667 ?
Pb2 Pb2 Pb2 85.47(6) 5_677 5_667 ?
Pt2 Pb2 Sr1 166.92(5) 1_545 5_677 ?
Pt2 Pb2 Sr1 82.16(4) . 5_677 ?
Pt2 Pb2 Sr1 66.12(5) 5_677 5_677 ?
Pb3 Pb2 Sr1 59.73(5) 5_666 5_677 ?
Pb4 Pb2 Sr1 132.35(5) . 5_677 ?
Pb2 Pb2 Sr1 62.82(5) 5_677 5_677 ?
Pb2 Pb2 Sr1 117.32(7) 5_667 5_677 ?
Pt2 Pb2 Sr1 82.16(4) 1_545 5_667 ?
Pt2 Pb2 Sr1 166.92(5) . 5_667 ?
Pt2 Pb2 Sr1 66.12(5) 5_677 5_667 ?
Pb3 Pb2 Sr1 59.73(5) 5_666 5_667 ?
Pb4 Pb2 Sr1 132.35(5) . 5_667 ?
Pb2 Pb2 Sr1 117.32(7) 5_677 5_667 ?
Pb2 Pb2 Sr1 62.82(5) 5_667 5_667 ?
Sr1 Pb2 Sr1 84.86(7) 5_677 5_667 ?
Pt2 Pb2 Sr1 64.95(4) 1_545 . ?
Pt2 Pb2 Sr1 64.94(4) . . ?
Pt2 Pb2 Sr1 78.62(6) 5_677 . ?
Pb3 Pb2 Sr1 177.71(7) 5_666 . ?
Pb4 Pb2 Sr1 68.76(6) . . ?
Pb2 Pb2 Sr1 58.86(4) 5_677 . ?
Pb2 Pb2 Sr1 58.86(4) 5_667 . ?
Sr1 Pb2 Sr1 121.68(5) 5_677 . ?
Sr1 Pb2 Sr1 121.68(5) 5_667 . ?
Pt2 Pb2 Pb4 51.93(4) 1_545 5_666 ?
Pt2 Pb2 Pb4 113.85(5) . 5_666 ?
Pt2 Pb2 Pb4 138.72(3) 5_677 5_666 ?
Pb3 Pb2 Pb4 66.68(3) 5_666 5_666 ?
Pb4 Pb2 Pb4 59.21(4) . 5_666 ?
Pb2 Pb2 Pb4 166.58(6) 5_677 5_666 ?
Pb2 Pb2 Pb4 97.52(3) 5_667 5_666 ?
Sr1 Pb2 Pb4 125.73(6) 5_677 5_666 ?
Sr1 Pb2 Pb4 75.35(5) 5_667 5_666 ?
Sr1 Pb2 Pb4 111.62(5) . 5_666 ?
Pt2 Pb2 Pb4 113.85(5) 1_545 5_676 ?
Pt2 Pb2 Pb4 51.93(4) . 5_676 ?
Pt2 Pb2 Pb4 138.72(3) 5_677 5_676 ?
Pb3 Pb2 Pb4 66.68(3) 5_666 5_676 ?
Pb4 Pb2 Pb4 59.21(4) . 5_676 ?
Pb2 Pb2 Pb4 97.52(3) 5_677 5_676 ?
Pb2 Pb2 Pb4 166.58(6) 5_667 5_676 ?
Sr1 Pb2 Pb4 75.35(5) 5_677 5_676 ?
Sr1 Pb2 Pb4 125.73(6) 5_667 5_676 ?
Sr1 Pb2 Pb4 111.62(5) . 5_676 ?
Pb4 Pb2 Pb4 76.67(4) 5_666 5_676 ?
Pt1 Pb3 Pt1 109.52(6) 1_545 . ?
Pt1 Pb3 Pt1 109.77(3) 1_545 2_564 ?
Pt1 Pb3 Pt1 109.77(3) . 2_564 ?
Pt1 Pb3 Pb1 57.23(3) 1_545 1_545 ?
Pt1 Pb3 Pb1 57.23(3) . 1_545 ?
Pt1 Pb3 Pb1 146.18(5) 2_564 1_545 ?
Pt1 Pb3 Pb2 108.43(4) 1_545 5_666 ?
Pt1 Pb3 Pb2 108.43(4) . 5_666 ?
Pt1 Pb3 Pb2 110.89(5) 2_564 5_666 ?
Pb1 Pb3 Pb2 102.93(4) 1_545 5_666 ?
Pt1 Pb3 Sr1 81.34(4) 1_545 1_544 ?
Pt1 Pb3 Sr1 168.08(5) . 1_544 ?
Pt1 Pb3 Sr1 69.53(6) 2_564 1_544 ?
Pb1 Pb3 Sr1 129.99(5) 1_545 1_544 ?
Pb2 Pb3 Sr1 62.22(5) 5_666 1_544 ?
Pt1 Pb3 Sr1 168.08(5) 1_545 1_554 ?
Pt1 Pb3 Sr1 81.34(4) . 1_554 ?
Pt1 Pb3 Sr1 69.53(6) 2_564 1_554 ?
Pb1 Pb3 Sr1 129.99(5) 1_545 1_554 ?
Pb2 Pb3 Sr1 62.22(5) 5_666 1_554 ?
Sr1 Pb3 Sr1 87.44(8) 1_544 1_554 ?
Pt1 Pb3 Pb1 55.85(4) 1_545 2_564 ?
Pt1 Pb3 Pb1 122.71(5) . 2_564 ?
Pt1 Pb3 Pb1 54.04(3) 2_564 2_564 ?
Pb1 Pb3 Pb1 103.82(4) 1_545 2_564 ?
Pb2 Pb3 Pb1 128.86(3) 5_666 2_564 ?
Sr1 Pb3 Pb1 67.13(5) 1_544 2_564 ?
Sr1 Pb3 Pb1 122.94(6) 1_554 2_564 ?
Pt1 Pb3 Pb1 122.71(5) 1_545 2_574 ?
Pt1 Pb3 Pb1 55.85(4) . 2_574 ?
Pt1 Pb3 Pb1 54.04(3) 2_564 2_574 ?
Pb1 Pb3 Pb1 103.82(4) 1_545 2_574 ?
Pb2 Pb3 Pb1 128.86(3) 5_666 2_574 ?
Sr1 Pb3 Pb1 122.94(6) 1_544 2_574 ?
Sr1 Pb3 Pb1 67.13(5) 1_554 2_574 ?
Pb1 Pb3 Pb1 84.84(4) 2_564 2_574 ?
Pt1 Pb3 Sr1 66.49(4) 1_545 2_564 ?
Pt1 Pb3 Sr1 66.49(4) . 2_564 ?
Pt1 Pb3 Sr1 79.63(6) 2_564 2_564 ?
Pb1 Pb3 Sr1 66.55(6) 1_545 2_564 ?
Pb2 Pb3 Sr1 169.48(6) 5_666 2_564 ?
Sr1 Pb3 Sr1 124.00(4) 1_544 2_564 ?
Sr1 Pb3 Sr1 124.00(4) 1_554 2_564 ?
Pb1 Pb3 Sr1 56.92(4) 2_564 2_564 ?
Pb1 Pb3 Sr1 56.92(4) 2_574 2_564 ?
Pb3 Pt1 Pb3 109.52(6) 1_565 . ?
Pb3 Pt1 Pb3 122.57(3) 1_565 2_565 ?
Pb3 Pt1 Pb3 122.57(3) . 2_565 ?
Pb3 Pt1 Pb1 67.93(4) 1_565 . ?
Pb3 Pt1 Pb1 157.12(6) . . ?
Pb3 Pt1 Pb1 72.32(4) 2_565 . ?
Pb3 Pt1 Pb1 157.12(6) 1_565 1_545 ?
Pb3 Pt1 Pb1 67.93(4) . 1_545 ?
Pb3 Pt1 Pb1 72.32(4) 2_565 1_545 ?
Pb1 Pt1 Pb1 105.13(6) . 1_545 ?
Pb3 Pt1 Pb4 84.22(4) 1_565 . ?
Pb3 Pt1 Pb4 84.22(4) . . ?
Pb3 Pt1 Pb4 121.14(6) 2_565 . ?
Pb1 Pt1 Pb4 72.92(4) . . ?
Pb1 Pt1 Pb4 72.92(4) 1_545 . ?
Pb3 Pt1 Pb1 72.27(4) 1_565 2_574 ?
Pb3 Pt1 Pb1 72.27(4) . 2_574 ?
Pb3 Pt1 Pb1 100.76(5) 2_565 2_574 ?
Pb1 Pt1 Pb1 125.03(3) . 2_574 ?
Pb1 Pt1 Pb1 125.03(3) 1_545 2_574 ?
Pb4 Pt1 Pb1 138.10(6) . 2_574 ?
Pb3 Pt1 Sr1 131.66(6) 1_565 2_564 ?
Pb3 Pt1 Sr1 67.00(5) . 2_564 ?
Pb3 Pt1 Sr1 61.15(5) 2_565 2_564 ?
Pb1 Pt1 Sr1 132.68(6) . 2_564 ?
Pb1 Pt1 Sr1 69.62(5) 1_545 2_564 ?
Pb4 Pt1 Sr1 139.08(4) . 2_564 ?
Pb1 Pt1 Sr1 60.61(5) 2_574 2_564 ?
Pb3 Pt1 Sr1 67.00(5) 1_565 2_574 ?
Pb3 Pt1 Sr1 131.67(6) . 2_574 ?
Pb3 Pt1 Sr1 61.15(5) 2_565 2_574 ?
Pb1 Pt1 Sr1 69.62(5) . 2_574 ?
Pb1 Pt1 Sr1 132.68(6) 1_545 2_574 ?
Pb4 Pt1 Sr1 139.08(4) . 2_574 ?
Pb1 Pt1 Sr1 60.61(5) 2_574 2_574 ?
Sr1 Pt1 Sr1 80.50(7) 2_564 2_574 ?
Pb3 Pt1 Sr1 54.87(3) 1_565 1_554 ?
Pb3 Pt1 Sr1 54.86(3) . 1_554 ?
Pb3 Pt1 Sr1 163.06(6) 2_565 1_554 ?
Pb1 Pt1 Sr1 116.36(4) . 1_554 ?
Pb1 Pt1 Sr1 116.35(4) 1_545 1_554 ?
Pb4 Pt1 Sr1 75.80(6) . 1_554 ?
Pb1 Pt1 Sr1 62.30(6) 2_574 1_554 ?
Sr1 Pt1 Sr1 106.82(7) 2_564 1_554 ?
Sr1 Pt1 Sr1 106.82(7) 2_574 1_554 ?
Pb2 Pt2 Pb2 110.76(6) . 1_565 ?
Pb2 Pt2 Pb1 123.51(3) . . ?
Pb2 Pt2 Pb1 123.51(3) 1_565 . ?
Pb2 Pt2 Pb2 73.28(4) . 5_677 ?
Pb2 Pt2 Pb2 73.28(4) 1_565 5_677 ?
Pb1 Pt2 Pb2 106.79(5) . 5_677 ?
Pb2 Pt2 Pb4 80.12(4) . 5_676 ?
Pb2 Pt2 Pb4 80.12(4) 1_565 5_676 ?
Pb1 Pt2 Pb4 121.21(6) . 5_676 ?
Pb2 Pt2 Pb4 132.00(6) 5_677 5_676 ?
Pb2 Pt2 Pb4 68.91(4) . . ?
Pb2 Pt2 Pb4 150.42(6) 1_565 . ?
Pb1 Pt2 Pb4 71.31(4) . . ?
Pb2 Pt2 Pb4 130.56(3) 5_677 . ?
Pb4 Pt2 Pb4 70.60(4) 5_676 . ?
Pb2 Pt2 Pb4 150.42(6) . 1_565 ?
Pb2 Pt2 Pb4 68.91(4) 1_565 1_565 ?
Pb1 Pt2 Pb4 71.31(4) . 1_565 ?
Pb2 Pt2 Pb4 130.56(3) 5_677 1_565 ?
Pb4 Pt2 Pb4 70.60(4) 5_676 1_565 ?
Pb4 Pt2 Pb4 96.66(6) . 1_565 ?
Pb2 Pt2 Sr1 68.04(5) . . ?
Pb2 Pt2 Sr1 136.04(7) 1_565 . ?
Pb1 Pt2 Sr1 62.83(6) . . ?
Pb2 Pt2 Sr1 64.25(5) 5_677 . ?
Pb4 Pt2 Sr1 137.94(4) 5_676 . ?
Pb4 Pt2 Sr1 72.65(5) . . ?
Pb4 Pt2 Sr1 134.00(7) 1_565 . ?
Pb2 Pt2 Sr1 136.04(7) . 1_565 ?
Pb2 Pt2 Sr1 68.04(5) 1_565 1_565 ?
Pb1 Pt2 Sr1 62.83(6) . 1_565 ?
Pb2 Pt2 Sr1 64.26(5) 5_677 1_565 ?
Pb4 Pt2 Sr1 137.94(4) 5_676 1_565 ?
Pb4 Pt2 Sr1 134.00(7) . 1_565 ?
Pb4 Pt2 Sr1 72.65(5) 1_565 1_565 ?
Sr1 Pt2 Sr1 83.30(7) . 1_565 ?
Pt1 Pb4 Pt2 128.51(6) . 5_676 ?
Pt1 Pb4 Pt2 104.11(4) . . ?
Pt2 Pb4 Pt2 109.40(4) 5_676 . ?
Pt1 Pb4 Pt2 104.11(4) . 1_545 ?
Pt2 Pb4 Pt2 109.39(4) 5_676 1_545 ?
Pt2 Pb4 Pt2 96.66(6) . 1_545 ?
Pt1 Pb4 Pb2 132.11(6) . . ?
Pt2 Pb4 Pb2 99.38(5) 5_676 . ?
Pt2 Pb4 Pb2 51.51(3) . . ?
Pt2 Pb4 Pb2 51.51(3) 1_545 . ?
Pt1 Pb4 Pb1 53.12(3) . 1_545 ?
Pt2 Pb4 Pb1 136.23(3) 5_676 1_545 ?
Pt2 Pb4 Pb1 111.54(5) . 1_545 ?
Pt2 Pb4 Pb1 51.28(3) 1_545 1_545 ?
Pb2 Pb4 Pb1 94.12(4) . 1_545 ?
Pt1 Pb4 Pb1 53.12(3) . . ?
Pt2 Pb4 Pb1 136.24(3) 5_676 . ?
Pt2 Pb4 Pb1 51.28(3) . . ?
Pt2 Pb4 Pb1 111.54(5) 1_545 . ?
Pb2 Pb4 Pb1 94.12(4) . . ?
Pb1 Pb4 Pb1 83.28(4) 1_545 . ?
Pt1 Pb4 Pb4 138.00(3) . 5_676 ?
Pt2 Pb4 Pb4 56.25(4) 5_676 5_676 ?
Pt2 Pb4 Pb4 53.15(4) . 5_676 ?
Pt2 Pb4 Pb4 112.58(6) 1_545 5_676 ?
Pb2 Pb4 Pb4 65.77(4) . 5_676 ?
Pb1 Pb4 Pb4 159.45(7) 1_545 5_676 ?
Pb1 Pb4 Pb4 93.51(3) . 5_676 ?
Pt1 Pb4 Pb4 138.00(3) . 5_666 ?
Pt2 Pb4 Pb4 56.25(4) 5_676 5_666 ?
Pt2 Pb4 Pb4 112.58(6) . 5_666 ?
Pt2 Pb4 Pb4 53.15(4) 1_545 5_666 ?
Pb2 Pb4 Pb4 65.77(4) . 5_666 ?
Pb1 Pb4 Pb4 93.51(3) 1_545 5_666 ?
Pb1 Pb4 Pb4 159.45(7) . 5_666 ?
Pb4 Pb4 Pb4 82.37(6) 5_676 5_666 ?
Pt1 Pb4 Pb2 95.61(4) . 5_666 ?
Pt2 Pb4 Pb2 47.95(3) 5_676 5_666 ?
Pt2 Pb4 Pb2 157.06(5) . 5_666 ?
Pt2 Pb4 Pb2 89.67(3) 1_545 5_666 ?
Pb2 Pb4 Pb2 120.79(4) . 5_666 ?
Pb1 Pb4 Pb2 89.60(3) 1_545 5_666 ?
Pb1 Pb4 Pb2 144.83(5) . 5_666 ?
Pb4 Pb4 Pb2 104.10(6) 5_676 5_666 ?
Pb4 Pb4 Pb2 55.02(4) 5_666 5_666 ?
Pt1 Pb4 Pb2 95.61(4) . 5_676 ?
Pt2 Pb4 Pb2 47.95(3) 5_676 5_676 ?
Pt2 Pb4 Pb2 89.67(3) . 5_676 ?
Pt2 Pb4 Pb2 157.05(5) 1_545 5_676 ?
Pb2 Pb4 Pb2 120.79(4) . 5_676 ?
Pb1 Pb4 Pb2 144.83(5) 1_545 5_676 ?
Pb1 Pb4 Pb2 89.61(3) . 5_676 ?
Pb4 Pb4 Pb2 55.02(4) 5_676 5_676 ?
Pb4 Pb4 Pb2 104.10(6) 5_666 5_676 ?
Pb2 Pb4 Pb2 76.67(4) 5_666 5_676 ?
Pt1 Pb4 Sr1 73.91(6) . . ?
Pt2 Pb4 Sr1 157.57(7) 5_676 . ?
Pt2 Pb4 Sr1 58.22(4) . . ?
Pt2 Pb4 Sr1 58.22(4) 1_545 . ?
Pb2 Pb4 Sr1 58.19(5) . . ?
Pb1 Pb4 Sr1 53.54(4) 1_545 . ?
Pb1 Pb4 Sr1 53.54(4) . . ?
Pb4 Pb4 Sr1 108.66(6) 5_676 . ?
Pb4 Pb4 Sr1 108.66(6) 5_666 . ?
Pb2 Pb4 Sr1 140.79(2) 5_666 . ?
Pb2 Pb4 Sr1 140.79(2) 5_676 . ?
Pb3 Sr1 Pb3 87.44(8) 1_566 1_556 ?
Pb3 Sr1 Pb1 85.07(4) 1_566 . ?
Pb3 Sr1 Pb1 150.29(10) 1_556 . ?
Pb3 Sr1 Pb1 150.29(10) 1_566 1_545 ?
Pb3 Sr1 Pb1 85.07(4) 1_556 1_545 ?
Pb1 Sr1 Pb1 87.34(8) . 1_545 ?
Pb3 Sr1 Pb2 58.06(4) 1_566 5_677 ?
Pb3 Sr1 Pb2 113.79(9) 1_556 5_677 ?
Pb1 Sr1 Pb2 86.15(4) . 5_677 ?
Pb1 Sr1 Pb2 149.82(10) 1_545 5_677 ?
Pb3 Sr1 Pb2 113.79(9) 1_566 5_667 ?
Pb3 Sr1 Pb2 58.06(4) 1_556 5_667 ?
Pb1 Sr1 Pb2 149.82(10) . 5_667 ?
Pb1 Sr1 Pb2 86.15(4) 1_545 5_667 ?
Pb2 Sr1 Pb2 84.86(7) 5_677 5_667 ?
Pb3 Sr1 Pt2 91.01(3) 1_566 . ?
Pb3 Sr1 Pt2 159.44(10) 1_556 . ?
Pb1 Sr1 Pt2 49.60(4) . . ?
Pb1 Sr1 Pt2 105.64(8) 1_545 . ?
Pb2 Sr1 Pt2 49.62(4) 5_677 . ?
Pb2 Sr1 Pt2 104.41(8) 5_667 . ?
Pb3 Sr1 Pt2 159.44(10) 1_566 1_545 ?
Pb3 Sr1 Pt2 91.01(3) 1_556 1_545 ?
Pb1 Sr1 Pt2 105.64(8) . 1_545 ?
Pb1 Sr1 Pt2 49.60(4) 1_545 1_545 ?
Pb2 Sr1 Pt2 104.41(8) 5_677 1_545 ?
Pb2 Sr1 Pt2 49.62(4) 5_667 1_545 ?
Pt2 Sr1 Pt2 83.30(7) . 1_545 ?
Pb3 Sr1 Pb2 116.34(7) 1_566 . ?
Pb3 Sr1 Pb2 116.34(7) 1_556 . ?
Pb1 Sr1 Pb2 92.65(6) . . ?
Pb1 Sr1 Pb2 92.65(6) 1_545 . ?
Pb2 Sr1 Pb2 58.32(5) 5_677 . ?
Pb2 Sr1 Pb2 58.32(5) 5_667 . ?
Pt2 Sr1 Pb2 47.02(4) . . ?
Pt2 Sr1 Pb2 47.02(4) 1_545 . ?
Pb3 Sr1 Pt1 103.97(8) 1_566 2_565 ?
Pb3 Sr1 Pt1 49.33(4) 1_556 2_565 ?
Pb1 Sr1 Pt1 105.07(8) . 2_565 ?
Pb1 Sr1 Pt1 50.79(4) 1_545 2_565 ?
Pb2 Sr1 Pt1 158.52(10) 5_677 2_565 ?
Pb2 Sr1 Pt1 93.36(3) 5_667 2_565 ?
Pt2 Sr1 Pt1 149.88(10) . 2_565 ?
Pt2 Sr1 Pt1 90.36(4) 1_545 2_565 ?
Pb2 Sr1 Pt1 137.18(4) . 2_565 ?
Pb3 Sr1 Pt1 49.33(4) 1_566 2_575 ?
Pb3 Sr1 Pt1 103.97(8) 1_556 2_575 ?
Pb1 Sr1 Pt1 50.79(4) . 2_575 ?
Pb1 Sr1 Pt1 105.07(8) 1_545 2_575 ?
Pb2 Sr1 Pt1 93.36(3) 5_677 2_575 ?
Pb2 Sr1 Pt1 158.52(10) 5_667 2_575 ?
Pt2 Sr1 Pt1 90.35(4) . 2_575 ?
Pt2 Sr1 Pt1 149.88(10) 1_545 2_575 ?
Pb2 Sr1 Pt1 137.18(4) . 2_575 ?
Pt1 Sr1 Pt1 80.50(7) 2_565 2_575 ?
Pb3 Sr1 Pb3 92.72(6) 1_566 2_565 ?
Pb3 Sr1 Pb3 92.72(6) 1_556 2_565 ?
Pb1 Sr1 Pb3 59.06(5) . 2_565 ?
Pb1 Sr1 Pb3 59.06(5) 1_545 2_565 ?
Pb2 Sr1 Pb3 137.48(4) 5_677 2_565 ?
Pb2 Sr1 Pb3 137.48(4) 5_667 2_565 ?
Pt2 Sr1 Pb3 107.84(7) . 2_565 ?
Pt2 Sr1 Pb3 107.84(7) 1_545 2_565 ?
Pb2 Sr1 Pb3 138.36(9) . 2_565 ?
Pt1 Sr1 Pb3 46.51(4) 2_565 2_565 ?
Pt1 Sr1 Pb3 46.51(4) 2_575 2_565 ?

loop_
_geom_bond_atom_site_label_1
_geom_bond_atom_site_label_2
_geom_bond_distance
_geom_bond_site_symmetry_2
_geom_bond_publ_flag
Pb1 Pt2 2.8408(19) . ?
Pb1 Pt1 2.8862(12) . ?
Pb1 Pt1 2.8862(12) 1_565 ?
Pb1 Pt1 2.9514(18) 2_575 ?
Pb1 Pb3 3.1810(19) 1_565 ?
Pb1 Sr1 3.319(2) 1_565 ?
Pb1 Sr1 3.319(2) . ?
Pb1 Pb3 3.3972(14) 2_565 ?
Pb1 Pb3 3.3972(14) 2_575 ?
Pb1 Pb4 3.4489(15) . ?
Pb1 Pb4 3.4490(15) 1_565 ?
Pb1 Sr1 3.712(3) 2_574 ?
Pb2 Pt2 2.7848(12) 1_545 ?
Pb2 Pt2 2.7848(12) . ?
Pb2 Pt2 2.8727(19) 5_677 ?
Pb2 Pb3 3.2580(18) 5_666 ?
Pb2 Pb4 3.3194(19) . ?
Pb2 Pb2 3.3771(19) 5_677 ?
Pb2 Pb2 3.3771(19) 5_667 ?
Pb2 Sr1 3.397(2) 5_677 ?
Pb2 Sr1 3.397(2) 5_667 ?
Pb2 Sr1 3.530(3) . ?
Pb2 Pb4 3.6946(16) 5_666 ?
Pb2 Pb4 3.6946(16) 5_676 ?
Pb3 Pt1 2.8059(12) 1_545 ?
Pb3 Pt1 2.8060(12) . ?
Pb3 Pt1 2.8714(19) 2_564 ?
Pb3 Sr1 3.316(2) 1_544 ?
Pb3 Sr1 3.316(2) 1_554 ?
Pb3 Sr1 3.561(3) 2_564 ?
Pt1 Pb4 2.917(2) . ?
Pt1 Sr1 3.547(2) 2_564 ?
Pt1 Sr1 3.547(2) 2_574 ?
Pt1 Sr1 4.009(3) 1_554 ?
Pt2 Pb4 2.9524(19) 5_676 ?
Pt2 Pb4 3.0678(14) . ?
Pt2 Pb4 3.0678(14) 1_565 ?
Pt2 Sr1 3.448(2) . ?
Pt2 Sr1 3.448(2) 1_565 ?
Pb4 Pb4 3.480(2) 5_676 ?
Pb4 Pb4 3.480(2) 5_666 ?
Pb4 Sr1 3.872(3) . ?
